data_2241830
loop_
_publ_author_name
'Drake, Hannah F.'
'Wheeler, Kraig A.'
'Bellott, Brian J.'

_publ_section_title
;
 Crystal structure of (OC)~5~W(\m-dppe)W(CO)~5~
;
_journal_coeditor_code VN2114
_journal_issue 10
_journal_name_full 'Acta Crystallographica Section E'
_journal_page_first 1383
_journal_page_last 1385
_journal_paper_doi 10.1107/S2056989016013670
_journal_volume 72
_journal_year 2016
_chemical_formula_iupac '[W2 (C26 H24 P2) (C O)10]'
_chemical_formula_moiety 'C36 H24 O10 P2 W2'
_chemical_formula_sum 'C36 H24 O10 P2 W2'
_chemical_formula_weight 1046.17
_chemical_name_systematic
'[\m-Ethane-1,2-diylbis(diphenylphosphane)-\k^2^<i>P</i>:<i>P</i>']bis[pentacarbonyltungsten(0)]'
_space_group_crystal_system monoclinic
_space_group_IT_number 14
_space_group_name_Hall '-P 2yn'
_space_group_name_H-M_alt 'P 1 21/n 1'
_symmetry_space_group_name_Hall '-P 2yn'
_symmetry_space_group_name_H-M 'P 1 21/n 1'
_atom_sites_solution_hydrogens geom
_audit_creation_method SHELXL-2014/7
_cell_angle_alpha 90
_cell_angle_beta 96.511(2)
_cell_angle_gamma 90
_cell_formula_units_Z 2
_cell_length_a 9.8193(4)
_cell_length_b 16.0492(7)
_cell_length_c 11.3312(5)
_cell_measurement_reflns_used 8094
_cell_measurement_temperature 100(2)
_cell_measurement_theta_max 66.604
_cell_measurement_theta_min 4.591
_cell_volume 1774.19(13)
_computing_cell_refinement
;
SAINT (Bruker, 2011)
;
_computing_data_collection
;
APEX2 (Bruker, 2011)
;
_computing_data_reduction
;
SAINT (Bruker, 2011)
;
_computing_molecular_graphics
;
XSEED (Barbour, 2001)
;
_computing_publication_material
;
XSEED (Barbour, 2001)
;
_computing_structure_refinement
;
SHELXL2014 (Sheldrick, 2015b)
;
_computing_structure_solution
;
SHELXT (Sheldrick, 2015a)
;
_diffrn_ambient_temperature 100(2)
_diffrn_detector_area_resol_mean 8.33
_diffrn_measured_fraction_theta_full 1.000
_diffrn_measured_fraction_theta_max 1.000
_diffrn_measurement_device_type 'Bruker APEXII CCD'
_diffrn_measurement_method 'phi and omega scans'
_diffrn_radiation_type CuK\a
_diffrn_radiation_wavelength 1.54178
_diffrn_reflns_av_R_equivalents 0.0561
_diffrn_reflns_limit_h_max 11
_diffrn_reflns_limit_h_min -11
_diffrn_reflns_limit_k_max 19
_diffrn_reflns_limit_k_min -19
_diffrn_reflns_limit_l_max 13
_diffrn_reflns_limit_l_min -13
_diffrn_reflns_number 26419
_diffrn_reflns_theta_full 67.679
_diffrn_reflns_theta_max 68.237
_diffrn_reflns_theta_min 4.798
_exptl_absorpt_coefficient_mu 13.150
_exptl_absorpt_correction_T_max .756
_exptl_absorpt_correction_T_min .254
_exptl_absorpt_correction_type multi-scan
_exptl_absorpt_process_details
;
(SADABS; Bruker, 2011)
;
_exptl_crystal_colour colorless
_exptl_crystal_density_diffrn 1.958
_exptl_crystal_description 'transparent rhomboid'
_exptl_crystal_F_000 996
_exptl_crystal_size_max 0.149
_exptl_crystal_size_mid 0.135
_exptl_crystal_size_min 0.060
_refine_diff_density_max 0.540
_refine_diff_density_min -0.579
_refine_ls_extinction_method none
_refine_ls_goodness_of_fit_ref 1.057
_refine_ls_hydrogen_treatment constr
_refine_ls_matrix_type full
_refine_ls_number_parameters 226
_refine_ls_number_reflns 3256
_refine_ls_number_restraints 0
_refine_ls_restrained_S_all 1.057
_refine_ls_R_factor_all 0.0239
_refine_ls_R_factor_gt 0.0206
_refine_ls_shift/su_max 0.001
_refine_ls_shift/su_mean 0.000
_refine_ls_structure_factor_coef Fsqd
_refine_ls_weighting_details 'w=1/[\s^2^(Fo^2^)+(0.0218P)^2^+0.5664P] where P=(Fo^2^+2Fc^2^)/3'
_refine_ls_weighting_scheme calc
_refine_ls_wR_factor_gt 0.0465
_refine_ls_wR_factor_ref 0.0478
_reflns_number_gt 2954
_reflns_number_total 3256
_reflns_threshold_expression 'I > 2\s(I)'
_cod_data_source_file vn2114sup1.cif
_cod_data_source_block I
_cod_database_code 2241830
_shelx_space_group_comment
;
The symmetry employed for this shelxl refinement is uniquely defined
by the following loop, which should always be used as a source of
symmetry information in preference to the above space-group names.
They are only intended as comments.
;
_shelx_estimated_absorpt_t_min 0.710
_shelx_estimated_absorpt_t_max 0.871

loop_
_space_group_symop_operation_xyz
'x, y, z'
'-x+1/2, y+1/2, -z+1/2'
'-x, -y, -z'
'x-1/2, -y-1/2, z-1/2'

loop_
_atom_site_type_symbol
_atom_site_label
_atom_site_fract_x
_atom_site_fract_y
_atom_site_fract_z
_atom_site_U_iso_or_equiv
_atom_site_adp_type
_atom_site_calc_flag
_atom_site_occupancy
W W1 0.17092(2) 0.47944(2) 0.81902(2) 0.01462(6) Uani d 1
P P1 0.15114(8) 0.56563(5) 0.63197(7) 0.01359(16) Uani d 1
O O1 0.1345(2) 0.64362(16) 0.9701(2) 0.0277(6) Uani d 1
O O2 -0.1519(2) 0.44991(18) 0.7958(2) 0.0324(6) Uani d 1
O O3 0.2025(2) 0.36975(16) 1.0520(2) 0.0286(6) Uani d 1
O O4 0.2103(3) 0.31759(16) 0.6641(2) 0.0317(6) Uani d 1
O O5 0.4947(2) 0.50864(15) 0.8560(2) 0.0274(6) Uani d 1
C C1 0.0518(3) 0.66234(19) 0.6298(3) 0.0162(6) Uani d 1
C C2 0.0733(3) 0.7262(2) 0.5503(3) 0.0206(7) Uani d 1
H H2 0.1383 0.7188 0.4950 0.025 Uiso calc 1
C C3 0.0010(3) 0.8002(2) 0.5510(3) 0.0251(8) Uani d 1
H H3 0.0155 0.8429 0.4958 0.030 Uiso calc 1
C C4 -0.0924(3) 0.8119(2) 0.6323(3) 0.0253(8) Uani d 1
H H4 -0.1402 0.8633 0.6342 0.030 Uiso calc 1
C C5 -0.1164(3) 0.7490(2) 0.7106(3) 0.0238(7) Uani d 1
H H5 -0.1813 0.7571 0.7657 0.029 Uiso calc 1
C C6 -0.0453(3) 0.6737(2) 0.7089(3) 0.0196(7) Uani d 1
H H6 -0.0633 0.6301 0.7618 0.023 Uiso calc 1
C C7 0.3146(3) 0.60406(19) 0.5907(3) 0.0149(6) Uani d 1
C C8 0.3683(3) 0.5823(2) 0.4868(3) 0.0202(7) Uani d 1
H H8 0.3191 0.5455 0.4319 0.024 Uiso calc 1
C C9 0.4940(3) 0.6143(2) 0.4630(3) 0.0264(8) Uani d 1
H H9 0.5300 0.5991 0.3917 0.032 Uiso calc 1
C C10 0.5671(3) 0.6679(2) 0.5420(3) 0.0260(8) Uani d 1
H H10 0.6532 0.6892 0.5256 0.031 Uiso calc 1
C C11 0.5130(4) 0.6903(2) 0.6460(3) 0.0269(8) Uani d 1
H H11 0.5614 0.7280 0.7001 0.032 Uiso calc 1
C C12 0.3894(3) 0.6578(2) 0.6706(3) 0.0218(7) Uani d 1
H H12 0.3546 0.6722 0.7428 0.026 Uiso calc 1
C C13 0.0738(3) 0.51389(19) 0.4953(3) 0.0146(6) Uani d 1
H H13A 0.0747 0.5528 0.4275 0.018 Uiso calc 1
H H13B 0.1297 0.4647 0.4793 0.018 Uiso calc 1
C C14 0.1472(3) 0.5850(2) 0.9158(3) 0.0205(7) Uani d 1
C C15 -0.0363(4) 0.4607(2) 0.8030(3) 0.0213(7) Uani d 1
C C16 0.1906(3) 0.4096(2) 0.9678(3) 0.0207(7) Uani d 1
C C17 0.1959(3) 0.3754(2) 0.7191(3) 0.0202(7) Uani d 1
C C18 0.3793(4) 0.4984(2) 0.8413(3) 0.0205(7) Uani d 1

loop_
_atom_site_aniso_label
_atom_site_aniso_U_11
_atom_site_aniso_U_22
_atom_site_aniso_U_33
_atom_site_aniso_U_12
_atom_site_aniso_U_13
_atom_site_aniso_U_23
W1 0.01547(9) 0.01626(9) 0.01235(9) -0.00103(5) 0.00255(5) 0.00059(6)
P1 0.0139(4) 0.0142(4) 0.0128(4) -0.0021(3) 0.0019(3) -0.0009(3)
O1 0.0315(14) 0.0288(14) 0.0221(13) 0.0051(11) -0.0009(10) -0.0088(12)
O2 0.0196(14) 0.0540(18) 0.0243(13) -0.0101(12) 0.0050(10) 0.0027(13)
O3 0.0304(14) 0.0356(15) 0.0209(13) 0.0049(11) 0.0071(10) 0.0106(12)
O4 0.0430(16) 0.0231(14) 0.0311(14) -0.0061(11) 0.0128(12) -0.0054(12)
O5 0.0162(13) 0.0269(13) 0.0380(15) -0.0008(10) -0.0017(10) 0.0032(12)
C1 0.0159(15) 0.0160(15) 0.0157(16) -0.0016(12) -0.0030(12) -0.0033(13)
C2 0.0194(16) 0.0193(17) 0.0230(17) 0.0002(13) 0.0012(13) -0.0001(15)
C3 0.0227(17) 0.0193(17) 0.0319(19) -0.0013(14) -0.0028(14) 0.0053(16)
C4 0.0167(16) 0.0219(17) 0.035(2) 0.0033(14) -0.0070(14) -0.0069(16)
C5 0.0157(16) 0.0307(19) 0.0244(18) 0.0028(14) 0.0003(13) -0.0076(16)
C6 0.0157(15) 0.0255(18) 0.0170(16) 0.0007(13) 0.0001(13) -0.0011(14)
C7 0.0159(15) 0.0133(15) 0.0158(15) -0.0010(12) 0.0029(12) 0.0043(13)
C8 0.0186(16) 0.0198(17) 0.0224(17) -0.0024(13) 0.0027(13) 0.0000(14)
C9 0.0210(17) 0.033(2) 0.0259(18) 0.0012(15) 0.0080(14) 0.0037(17)
C10 0.0179(17) 0.0234(18) 0.037(2) -0.0029(14) 0.0057(15) 0.0068(17)
C11 0.0228(18) 0.0254(18) 0.032(2) -0.0090(14) 0.0025(15) -0.0033(17)
C12 0.0184(16) 0.0236(18) 0.0243(18) -0.0023(14) 0.0063(13) -0.0030(15)
C13 0.0177(16) 0.0152(15) 0.0109(15) -0.0028(12) 0.0007(12) -0.0027(13)
C14 0.0175(16) 0.0303(19) 0.0136(16) 0.0017(13) 0.0016(13) 0.0012(15)
C15 0.029(2) 0.0228(18) 0.0132(16) -0.0016(14) 0.0055(13) 0.0010(14)
C16 0.0192(16) 0.0230(17) 0.0209(18) 0.0021(13) 0.0062(13) -0.0015(16)
C17 0.0241(17) 0.0188(17) 0.0186(17) -0.0033(13) 0.0067(13) 0.0024(15)
C18 0.029(2) 0.0147(16) 0.0180(17) -0.0001(14) 0.0025(14) 0.0002(14)

loop_
_atom_type_symbol
_atom_type_description
_atom_type_scat_dispersion_real
_atom_type_scat_dispersion_imag
_atom_type_scat_source
C C 0.0181 0.0091 'International Tables Vol C Tables 4.2.6.8 and 6.1.1.4'
H H 0.0000 0.0000 'International Tables Vol C Tables 4.2.6.8 and 6.1.1.4'
O O 0.0492 0.0322 'International Tables Vol C Tables 4.2.6.8 and 6.1.1.4'
P P 0.2955 0.4335 'International Tables Vol C Tables 4.2.6.8 and 6.1.1.4'
W W -5.4734 5.5774 'International Tables Vol C Tables 4.2.6.8 and 6.1.1.4'

loop_
_geom_angle_atom_site_label_1
_geom_angle_atom_site_label_2
_geom_angle_atom_site_label_3
_geom_angle_site_symmetry_1
_geom_angle
C16 W1 C15 . 89.55(13)
C16 W1 C14 . 91.03(13)
C15 W1 C14 . 89.83(13)
C16 W1 C17 . 90.16(13)
C15 W1 C17 . 90.64(13)
C14 W1 C17 . 178.72(13)
C16 W1 C18 . 88.85(13)
C15 W1 C18 . 178.03(12)
C14 W1 C18 . 89.05(13)
C17 W1 C18 . 90.52(13)
C16 W1 P1 . 178.79(9)
C15 W1 P1 . 91.45(9)
C14 W1 P1 . 89.64(9)
C17 W1 P1 . 89.16(9)
C18 W1 P1 . 90.16(9)
C7 P1 C1 . 101.08(14)
C7 P1 C13 . 103.13(14)
C1 P1 C13 . 101.69(14)
C7 P1 W1 . 114.44(10)
C1 P1 W1 . 117.80(11)
C13 P1 W1 . 116.38(10)
C6 C1 C2 . 118.9(3)
C6 C1 P1 . 120.3(2)
C2 C1 P1 . 120.7(2)
C3 C2 C1 . 120.7(3)
C3 C2 H2 . 119.6
C1 C2 H2 . 119.6
C2 C3 C4 . 120.0(3)
C2 C3 H3 . 120.0
C4 C3 H3 . 120.0
C5 C4 C3 . 120.1(3)
C5 C4 H4 . 119.9
C3 C4 H4 . 119.9
C4 C5 C6 . 120.2(3)
C4 C5 H5 . 119.9
C6 C5 H5 . 119.9
C1 C6 C5 . 120.1(3)
C1 C6 H6 . 120.0
C5 C6 H6 . 120.0
C8 C7 C12 . 118.8(3)
C8 C7 P1 . 124.1(2)
C12 C7 P1 . 117.0(2)
C7 C8 C9 . 120.2(3)
C7 C8 H8 . 119.9
C9 C8 H8 . 119.9
C10 C9 C8 . 120.7(3)
C10 C9 H9 . 119.6
C8 C9 H9 . 119.6
C9 C10 C11 . 119.2(3)
C9 C10 H10 . 120.4
C11 C10 H10 . 120.4
C12 C11 C10 . 120.2(3)
C12 C11 H11 . 119.9
C10 C11 H11 . 119.9
C11 C12 C7 . 120.8(3)
C11 C12 H12 . 119.6
C7 C12 H12 . 119.6
C13 C13 P1 3_566 112.1(3)
C13 C13 H13A 3_566 109.2
P1 C13 H13A . 109.2
C13 C13 H13B 3_566 109.2
P1 C13 H13B . 109.2
H13A C13 H13B . 107.9
O1 C14 W1 . 179.7(3)
O2 C15 W1 . 179.0(3)
O3 C16 W1 . 179.6(3)
O4 C17 W1 . 179.6(3)
O5 C18 W1 . 178.7(3)

loop_
_geom_bond_atom_site_label_1
_geom_bond_atom_site_label_2
_geom_bond_site_symmetry_2
_geom_bond_distance
W1 C16 . 2.015(3)
W1 C15 . 2.044(4)
W1 C14 . 2.045(4)
W1 C17 . 2.048(3)
W1 C18 . 2.056(4)
W1 P1 . 2.5200(8)
P1 C7 . 1.829(3)
P1 C1 . 1.832(3)
P1 C13 . 1.843(3)
O1 C14 . 1.140(4)
O2 C15 . 1.143(4)
O3 C16 . 1.144(4)
O4 C17 . 1.135(4)
O5 C18 . 1.139(4)
C1 C6 . 1.393(4)
C1 C2 . 1.397(5)
C2 C3 . 1.384(5)
C2 H2 . 0.9500
C3 C4 . 1.385(5)
C3 H3 . 0.9500
C4 C5 . 1.381(5)
C4 H4 . 0.9500
C5 C6 . 1.398(5)
C5 H5 . 0.9500
C6 H6 . 0.9500
C7 C8 . 1.388(4)
C7 C12 . 1.397(5)
C8 C9 . 1.391(5)
C8 H8 . 0.9500
C9 C10 . 1.382(5)
C9 H9 . 0.9500
C10 C11 . 1.394(5)
C10 H10 . 0.9500
C11 C12 . 1.378(5)
C11 H11 . 0.9500
C12 H12 . 0.9500
C13 C13 3_566 1.531(6)
C13 H13A . 0.9900
C13 H13B . 0.9900

loop_
_geom_torsion_atom_site_label_1
_geom_torsion_atom_site_label_2
_geom_torsion_atom_site_label_3
_geom_torsion_atom_site_label_4
_geom_torsion_site_symmetry_4
_geom_torsion
C7 P1 C1 C6 . -146.7(3)
C13 P1 C1 C6 . 107.2(3)
W1 P1 C1 C6 . -21.3(3)
C7 P1 C1 C2 . 32.5(3)
C13 P1 C1 C2 . -73.6(3)
W1 P1 C1 C2 . 157.9(2)
C6 C1 C2 C3 . 1.0(5)
P1 C1 C2 C3 . -178.1(3)
C1 C2 C3 C4 . 0.9(5)
C2 C3 C4 C5 . -1.7(5)
C3 C4 C5 C6 . 0.7(5)
C2 C1 C6 C5 . -2.1(5)
P1 C1 C6 C5 . 177.1(2)
C4 C5 C6 C1 . 1.2(5)
C1 P1 C7 C8 . -115.3(3)
C13 P1 C7 C8 . -10.3(3)
W1 P1 C7 C8 . 117.1(3)
C1 P1 C7 C12 . 65.5(3)
C13 P1 C7 C12 . 170.5(3)
W1 P1 C7 C12 . -62.2(3)
C12 C7 C8 C9 . -0.5(5)
P1 C7 C8 C9 . -179.7(3)
C7 C8 C9 C10 . 0.0(5)
C8 C9 C10 C11 . -0.5(5)
C9 C10 C11 C12 . 1.4(5)
C10 C11 C12 C7 . -1.8(5)
C8 C7 C12 C11 . 1.4(5)
P1 C7 C12 C11 . -179.4(3)
C7 P1 C13 C13 3_566 -172.8(3)
C1 P1 C13 C13 3_566 -68.3(3)
W1 P1 C13 C13 3_566 61.0(3)

_cod_database_fobs_code 2241830
